data_4081420
loop_
_publ_author_name
'Moussa, Jamal'
'Wong, Keith Man-Chung'
'Le Goff, Xavier F.'
'Rager, Marie Noelle'
'Chan, Carmen Ka-Man'
'Yam, Vivian Wing-Wah'
'Amouri, Hani'

_publ_section_title
;
 Dinuclear Platinum(II) Terpyridyl Complexes with
 apara-Diselenobenzoquinone Organometallic Linker: Synthesis,
 Structures, and Room-Temperature Phosphorescence
;
_journal_issue 17
_journal_name_full Organometallics
_journal_page_first 4985
_journal_paper_doi 10.1021/om400700t
_journal_volume 32
_journal_year 2013
_chemical_formula_moiety 'C46 H41 Ir N6 Pt2 Se2, 4(F6 P), 2 (C2 H3 N)'
_chemical_formula_sum 'C50 H47 F24 Ir N8 P4 Pt2 Se2'
_chemical_formula_weight 2080.14
_space_group_IT_number 2
_symmetry_cell_setting triclinic
_symmetry_space_group_name_Hall '-P 1'
_symmetry_space_group_name_H-M 'P -1'
_atom_sites_solution_hydrogens geom
_atom_sites_solution_primary direct
_atom_sites_solution_secondary difmap
_audit_creation_method SHELXL-97
_cell_angle_alpha 98.688(1)
_cell_angle_beta 101.700(1)
_cell_angle_gamma 108.493(1)
_cell_formula_units_Z 2
_cell_length_a 10.800(1)
_cell_length_b 13.508(1)
_cell_length_c 23.108(1)
_cell_measurement_reflns_used 50924
_cell_measurement_temperature 150.0(1)
_cell_measurement_theta_max 27.485
_cell_measurement_theta_min 0.998
_cell_volume 3045.3(4)
_computing_cell_refinement 'DENZO (Otwinowski & Minor, 1997) & COLLECT'
_computing_data_collection 'COLLECT (Hooft, R.W.W., 1998)'
_computing_data_reduction 'DENZO & COLLECT'
_computing_molecular_graphics 'PLATON (Spek, 2009)'
_computing_publication_material 'PLATON (Spek, 2009)'
_computing_structure_refinement 'SHELXL-97 (Sheldrick, 1997)'
_computing_structure_solution 'SIR97 (Altomare et al., 1999)'
_diffrn_ambient_temperature 150.0(1)
_diffrn_measured_fraction_theta_full 0.987
_diffrn_measured_fraction_theta_max 0.987
_diffrn_measurement_device_type KappaCCD
_diffrn_measurement_method 'phi and omega scans'
_diffrn_radiation_monochromator graphite
_diffrn_radiation_source 'fine-focus sealed tube'
_diffrn_radiation_type MoK\a
_diffrn_radiation_wavelength 0.71069
_diffrn_reflns_av_R_equivalents 0.0672
_diffrn_reflns_av_sigmaI/netI 0.0892
_diffrn_reflns_limit_h_max 14
_diffrn_reflns_limit_h_min -10
_diffrn_reflns_limit_k_max 17
_diffrn_reflns_limit_k_min -17
_diffrn_reflns_limit_l_max 29
_diffrn_reflns_limit_l_min -28
_diffrn_reflns_number 31222
_diffrn_reflns_theta_full 27.47
_diffrn_reflns_theta_max 27.47
_diffrn_reflns_theta_min 2.74
_exptl_absorpt_coefficient_mu 8.180
_exptl_absorpt_correction_T_max 0.7356
_exptl_absorpt_correction_T_min 0.3938
_exptl_absorpt_correction_type multi-scan
_exptl_absorpt_process_details 'DENZO/SCALEPACK (Otwinowski & Minor, 1996)'
_exptl_crystal_colour Yellow
_exptl_crystal_density_diffrn 2.269
_exptl_crystal_density_method 'not measured'
_exptl_crystal_description Block
_exptl_crystal_F_000 1960
_exptl_crystal_size_max 0.14
_exptl_crystal_size_mid 0.12
_exptl_crystal_size_min 0.04
_platon_squeeze_details
;
An highly disordered H3CCN molecule was accounted for using the
Platon SQUEEZE function.
;
_refine_diff_density_max 1.688
_refine_diff_density_min -1.650
_refine_diff_density_rms 0.180
_refine_ls_extinction_method none
_refine_ls_goodness_of_fit_ref 0.934
_refine_ls_hydrogen_treatment constr
_refine_ls_matrix_type full
_refine_ls_number_parameters 799
_refine_ls_number_reflns 13759
_refine_ls_number_restraints 0
_refine_ls_restrained_S_all 0.934
_refine_ls_R_factor_all 0.0697
_refine_ls_R_factor_gt 0.0427
_refine_ls_shift/su_max 0.002
_refine_ls_shift/su_mean 0.000
_refine_ls_structure_factor_coef Fsqd
_refine_ls_weighting_details 'calc w=1/[\s^2^(Fo^2^)+(0.0449P)^2^+0.0000P] where P=(Fo^2^+2Fc^2^)/3'
_refine_ls_weighting_scheme calc
_refine_ls_wR_factor_gt 0.0950
_refine_ls_wR_factor_ref 0.1005
_reflns_number_gt 9258
_reflns_number_total 13759
_reflns_threshold_expression >2sigma(I)
_cod_data_source_file om400700t_si_002.cif
_cod_data_source_block jm546
_cod_depositor_comments
;
The following automatic conversions were performed:

'_symmetry_cell_setting' value 'Triclinic' changed to 'triclinic'
according to /home/saulius/struct/CIF-dictionaries/cif_core.dic
dictionary named 'cif_core.dic' version 2.4.2 from 2011-04-26.

Automatic conversion script
Id: cif_fix_values 1891 2012-01-12 08:04:46Z andrius 
;
_cod_database_code 4081420

loop_
_symmetry_equiv_pos_as_xyz
'x, y, z'
'-x, -y, -z'

loop_
_atom_site_label
_atom_site_type_symbol
_atom_site_fract_x
_atom_site_fract_y
_atom_site_fract_z
_atom_site_U_iso_or_equiv
_atom_site_adp_type
_atom_site_occupancy
_atom_site_symmetry_multiplicity
_atom_site_calc_flag
_atom_site_refinement_flags
Pt1 Pt 0.02160(3) 0.49028(2) 0.078497(11) 0.03020(8) Uani 1 1 d .
Pt3 Pt 0.28663(3) 0.89708(2) 0.386145(12) 0.03428(8) Uani 1 1 d .
Ir1 Ir 0.34547(3) 0.56942(2) 0.284635(11) 0.02979(8) Uani 1 1 d .
Se1 Se 0.25174(7) 0.49240(6) 0.11083(3) 0.03312(16) Uani 1 1 d .
Se2 Se 0.48950(7) 0.86662(6) 0.37204(3) 0.04064(18) Uani 1 1 d .
N1 N -0.0839(6) 0.3322(4) 0.0670(2) 0.0334(13) Uani 1 1 d .
N2 N -0.1637(5) 0.4934(5) 0.0623(2) 0.0333(13) Uani 1 1 d .
N3 N 0.0646(6) 0.6500(4) 0.0833(2) 0.0312(13) Uani 1 1 d .
N4 N 0.2295(7) 0.9431(5) 0.3082(3) 0.0452(16) Uani 1 1 d .
N5 N 0.1139(6) 0.9073(5) 0.3939(3) 0.0411(15) Uani 1 1 d .
N6 N 0.2903(6) 0.8657(5) 0.4697(3) 0.0383(14) Uani 1 1 d .
C1 C -0.0362(8) 0.2523(6) 0.0700(3) 0.0401(18) Uani 1 1 d .
H1 H 0.0589 0.2692 0.0783 0.048 Uiso 1 1 calc R
C2 C -0.1193(8) 0.1457(6) 0.0616(3) 0.0454(19) Uani 1 1 d .
H2 H -0.0823 0.0908 0.0637 0.054 Uiso 1 1 calc R
C3 C -0.2579(8) 0.1223(6) 0.0500(3) 0.048(2) Uani 1 1 d .
H3 H -0.3174 0.0509 0.0452 0.057 Uiso 1 1 calc R
C4 C -0.3090(8) 0.2026(6) 0.0455(3) 0.046(2) Uani 1 1 d .
H4 H -0.4042 0.1862 0.0357 0.055 Uiso 1 1 calc R
C5 C -0.2221(7) 0.3072(5) 0.0553(3) 0.0339(16) Uani 1 1 d .
C6 C -0.2662(7) 0.4005(6) 0.0557(3) 0.0332(16) Uani 1 1 d .
C7 C -0.3926(7) 0.4026(6) 0.0541(3) 0.0415(18) Uani 1 1 d .
H7 H -0.4676 0.3383 0.0483 0.050 Uiso 1 1 calc R
C8 C -0.4080(8) 0.5015(7) 0.0614(3) 0.048(2) Uani 1 1 d .
H8 H -0.4946 0.5048 0.0614 0.058 Uiso 1 1 calc R
C9 C -0.3006(7) 0.5950(7) 0.0686(3) 0.0407(18) Uani 1 1 d .
H9 H -0.3127 0.6621 0.0733 0.049 Uiso 1 1 calc R
C10 C -0.1754(7) 0.5893(6) 0.0689(3) 0.0351(17) Uani 1 1 d .
C11 C -0.0483(7) 0.6780(6) 0.0773(3) 0.0333(16) Uani 1 1 d .
C12 C -0.0387(8) 0.7806(6) 0.0770(3) 0.0423(18) Uani 1 1 d .
H12 H -0.1171 0.7995 0.0734 0.051 Uiso 1 1 calc R
C13 C 0.0865(8) 0.8579(6) 0.0819(3) 0.0428(19) Uani 1 1 d .
H13 H 0.0935 0.9293 0.0804 0.051 Uiso 1 1 calc R
C14 C 0.2000(8) 0.8306(6) 0.0890(3) 0.0421(19) Uani 1 1 d .
H14 H 0.2864 0.8836 0.0941 0.050 Uiso 1 1 calc R
C15 C 0.1873(7) 0.7246(5) 0.0887(3) 0.0364(17) Uani 1 1 d .
H15 H 0.2648 0.7045 0.0923 0.044 Uiso 1 1 calc R
C16 C 0.3137(6) 0.5940(5) 0.1860(3) 0.0277(15) Uani 1 1 d .
C17 C 0.2241(7) 0.6264(5) 0.2167(3) 0.0294(15) Uani 1 1 d .
H17 H 0.1289 0.5943 0.1994 0.035 Uiso 1 1 calc R
C18 C 0.2750(7) 0.7041(5) 0.2714(3) 0.0314(15) Uani 1 1 d .
H18 H 0.2127 0.7240 0.2899 0.038 Uiso 1 1 calc R
C19 C 0.4176(7) 0.7554(6) 0.3010(3) 0.0330(16) Uani 1 1 d .
C20 C 0.5025(7) 0.7136(6) 0.2744(3) 0.0359(17) Uani 1 1 d .
H20 H 0.5961 0.7384 0.2949 0.043 Uiso 1 1 calc R
C21 C 0.4536(7) 0.6359(6) 0.2183(3) 0.0345(16) Uani 1 1 d .
H21 H 0.5154 0.6113 0.2020 0.041 Uiso 1 1 calc R
C22 C 0.3454(7) 0.5268(6) 0.3716(3) 0.0337(16) Uani 1 1 d .
C23 C 0.4494(7) 0.4976(6) 0.3485(3) 0.0371(17) Uani 1 1 d .
C24 C 0.3786(8) 0.4202(6) 0.2919(3) 0.0414(18) Uani 1 1 d .
C25 C 0.2368(7) 0.4026(6) 0.2807(3) 0.0351(17) Uani 1 1 d .
C26 C 0.2156(7) 0.4685(6) 0.3305(3) 0.0352(17) Uani 1 1 d .
C27 C 0.3723(9) 0.6023(6) 0.4305(3) 0.052(2) Uani 1 1 d .
H27A H 0.2920 0.6206 0.4320 0.078 Uiso 1 1 calc R
H27B H 0.4493 0.6677 0.4344 0.078 Uiso 1 1 calc R
H27C H 0.3934 0.5683 0.4639 0.078 Uiso 1 1 calc R
C28 C 0.5957(8) 0.5383(7) 0.3800(4) 0.052(2) Uani 1 1 d .
H28A H 0.6117 0.4985 0.4111 0.078 Uiso 1 1 calc R
H28B H 0.6252 0.6147 0.3993 0.078 Uiso 1 1 calc R
H28C H 0.6470 0.5288 0.3506 0.078 Uiso 1 1 calc R
C29 C 0.4405(9) 0.3648(6) 0.2533(4) 0.051(2) Uani 1 1 d .
H29A H 0.4239 0.2921 0.2597 0.077 Uiso 1 1 calc R
H29B H 0.5383 0.4046 0.2639 0.077 Uiso 1 1 calc R
H29C H 0.4006 0.3607 0.2106 0.077 Uiso 1 1 calc R
C30 C 0.1262(8) 0.3213(7) 0.2279(3) 0.054(2) Uani 1 1 d .
H30A H 0.0832 0.2565 0.2413 0.081 Uiso 1 1 calc R
H30B H 0.1656 0.3029 0.1951 0.081 Uiso 1 1 calc R
H30C H 0.0582 0.3520 0.2132 0.081 Uiso 1 1 calc R
C31 C 0.0819(8) 0.4686(7) 0.3385(3) 0.0456(19) Uani 1 1 d .
H31A H 0.0190 0.4549 0.2986 0.068 Uiso 1 1 calc R
H31B H 0.0937 0.5386 0.3628 0.068 Uiso 1 1 calc R
H31C H 0.0453 0.4124 0.3592 0.068 Uiso 1 1 calc R
C32 C 0.3051(9) 0.9761(7) 0.2703(3) 0.052(2) Uani 1 1 d .
H32 H 0.3914 0.9694 0.2758 0.062 Uiso 1 1 calc R
C33 C 0.2596(11) 1.0197(7) 0.2231(4) 0.065(3) Uani 1 1 d .
H33 H 0.3165 1.0463 0.1982 0.078 Uiso 1 1 calc R
C34 C 0.1354(11) 1.0241(7) 0.2130(4) 0.062(3) Uani 1 1 d .
H34 H 0.1027 1.0515 0.1800 0.074 Uiso 1 1 calc R
C35 C 0.0545(10) 0.9889(7) 0.2504(3) 0.058(2) Uani 1 1 d .
H35 H -0.0344 0.9910 0.2431 0.070 Uiso 1 1 calc R
C36 C 0.1044(8) 0.9508(6) 0.2986(3) 0.0463(19) Uani 1 1 d .
C37 C 0.0349(8) 0.9245(6) 0.3457(3) 0.0434(18) Uani 1 1 d .
C38 C -0.0930(8) 0.9197(7) 0.3478(4) 0.054(2) Uani 1 1 d .
H38 H -0.1504 0.9332 0.3154 0.065 Uiso 1 1 calc R
C39 C -0.1373(8) 0.8946(7) 0.3986(4) 0.054(2) Uani 1 1 d .
H39 H -0.2261 0.8904 0.4001 0.065 Uiso 1 1 calc R
C40 C -0.0564(8) 0.8761(7) 0.4457(4) 0.050(2) Uani 1 1 d .
H40 H -0.0882 0.8590 0.4797 0.060 Uiso 1 1 calc R
C41 C 0.0717(7) 0.8824(6) 0.4435(3) 0.0400(18) Uani 1 1 d .
C42 C 0.1772(7) 0.8672(6) 0.4884(3) 0.0388(17) Uani 1 1 d .
C43 C 0.1672(9) 0.8511(7) 0.5437(4) 0.053(2) Uani 1 1 d .
H43 H 0.0865 0.8478 0.5551 0.064 Uiso 1 1 calc R
C44 C 0.2690(9) 0.8397(7) 0.5831(4) 0.059(2) Uani 1 1 d .
H44 H 0.2625 0.8318 0.6227 0.071 Uiso 1 1 calc R
C45 C 0.3819(9) 0.8397(7) 0.5653(3) 0.051(2) Uani 1 1 d .
H45 H 0.4543 0.8304 0.5922 0.062 Uiso 1 1 calc R
C46 C 0.3906(8) 0.8532(6) 0.5085(3) 0.0413(18) Uani 1 1 d .
H46 H 0.4698 0.8536 0.4965 0.050 Uiso 1 1 calc R
P1 P 0.28603(19) 0.16246(15) 0.06565(9) 0.0359(4) Uani 1 1 d .
F1 F 0.3138(5) 0.0634(4) 0.0873(2) 0.0629(13) Uani 1 1 d .
F2 F 0.3650(4) 0.1534(4) 0.01499(18) 0.0522(11) Uani 1 1 d .
F3 F 0.2583(4) 0.2631(3) 0.04440(18) 0.0494(11) Uani 1 1 d .
F4 F 0.2062(4) 0.1720(4) 0.11692(19) 0.0549(12) Uani 1 1 d .
F5 F 0.4237(4) 0.2429(4) 0.11336(18) 0.0538(12) Uani 1 1 d .
F6 F 0.1479(4) 0.0833(3) 0.0184(2) 0.0548(12) Uani 1 1 d .
P2 P 0.8463(2) 0.60449(19) 0.25001(9) 0.0457(5) Uani 1 1 d .
F7 F 0.8882(6) 0.6929(5) 0.2118(2) 0.0821(17) Uani 1 1 d .
F8 F 0.9124(5) 0.5323(4) 0.2135(2) 0.0691(14) Uani 1 1 d .
F9 F 0.8078(4) 0.5162(4) 0.28843(19) 0.0547(12) Uani 1 1 d .
F10 F 0.7793(5) 0.6742(4) 0.2868(2) 0.0660(13) Uani 1 1 d .
F11 F 0.7044(5) 0.5430(4) 0.1998(2) 0.0683(14) Uani 1 1 d .
F12 F 0.9887(4) 0.6643(4) 0.3002(2) 0.0603(13) Uani 1 1 d .
P3 P 0.2571(2) 0.24054(17) 0.42383(9) 0.0409(5) Uani 1 1 d .
F13 F 0.3094(7) 0.1534(5) 0.4027(5) 0.156(4) Uani 1 1 d .
F14 F 0.1159(5) 0.1483(4) 0.4169(2) 0.0681(14) Uani 1 1 d .
F15 F 0.2046(8) 0.3258(7) 0.4430(7) 0.236(7) Uani 1 1 d .
F16 F 0.3048(7) 0.2351(7) 0.4898(3) 0.165(4) Uani 1 1 d .
F17 F 0.3998(5) 0.3296(4) 0.4303(2) 0.0755(16) Uani 1 1 d .
F18 F 0.2102(8) 0.2449(6) 0.3579(3) 0.162(4) Uani 1 1 d .
P4 P 0.6195(2) 0.8903(2) 0.15804(12) 0.0637(7) Uani 1 1 d .
F19 F 0.7121(9) 1.0022(6) 0.1976(4) 0.169(4) Uani 1 1 d .
F20 F 0.7359(6) 0.8957(7) 0.1252(3) 0.112(2) Uani 1 1 d .
F21 F 0.4987(7) 0.8777(7) 0.1872(3) 0.117(3) Uani 1 1 d .
F22 F 0.6866(6) 0.8400(7) 0.2046(3) 0.138(3) Uani 1 1 d .
F23 F 0.5327(8) 0.7755(6) 0.1159(4) 0.139(3) Uani 1 1 d .
F24 F 0.5537(6) 0.9388(7) 0.1103(4) 0.141(3) Uani 1 1 d .
N47 N 0.6169(18) 0.1989(16) 0.2892(6) 0.204(9) Uani 1 1 d .
C47 C 0.6617(18) 0.2227(16) 0.2511(7) 0.158(8) Uani 1 1 d .
C48 C 0.7080(11) 0.2460(10) 0.2013(5) 0.088(3) Uani 1 1 d .
H48A H 0.7859 0.2238 0.2007 0.132 Uiso 1 1 calc R
H48B H 0.7355 0.3233 0.2039 0.132 Uiso 1 1 calc R
H48C H 0.6356 0.2073 0.1639 0.132 Uiso 1 1 calc R

loop_
_atom_site_aniso_label
_atom_site_aniso_U_11
_atom_site_aniso_U_22
_atom_site_aniso_U_33
_atom_site_aniso_U_23
_atom_site_aniso_U_13
_atom_site_aniso_U_12
Pt1 0.02184(15) 0.03496(16) 0.03260(15) 0.00598(12) 0.00716(11) 0.00955(12)
Pt3 0.02874(16) 0.03801(17) 0.03757(16) 0.00408(13) 0.00954(12) 0.01568(13)
Ir1 0.02435(15) 0.03590(16) 0.03152(15) 0.00748(12) 0.00790(11) 0.01388(12)
Se1 0.0240(4) 0.0399(4) 0.0343(4) 0.0021(3) 0.0073(3) 0.0133(3)
Se2 0.0256(4) 0.0459(5) 0.0445(4) -0.0047(4) 0.0062(3) 0.0138(3)
N1 0.023(3) 0.029(3) 0.038(3) -0.001(3) 0.009(3) 0.000(3)
N2 0.020(3) 0.043(4) 0.037(3) 0.014(3) 0.006(2) 0.011(3)
N3 0.032(3) 0.030(3) 0.034(3) 0.015(3) 0.005(3) 0.014(3)
N4 0.050(4) 0.048(4) 0.038(3) 0.008(3) 0.012(3) 0.019(3)
N5 0.030(4) 0.042(4) 0.049(4) 0.002(3) 0.005(3) 0.017(3)
N6 0.035(4) 0.043(4) 0.039(3) 0.005(3) 0.011(3) 0.019(3)
C1 0.034(4) 0.042(5) 0.046(4) 0.010(4) 0.010(3) 0.016(4)
C2 0.042(5) 0.041(5) 0.048(4) 0.008(4) 0.008(4) 0.012(4)
C3 0.044(5) 0.034(4) 0.056(5) 0.005(4) 0.014(4) 0.004(4)
C4 0.033(5) 0.051(5) 0.049(5) 0.007(4) 0.017(4) 0.008(4)
C5 0.029(4) 0.031(4) 0.041(4) 0.006(3) 0.010(3) 0.010(3)
C6 0.019(4) 0.036(4) 0.039(4) 0.012(3) 0.005(3) 0.003(3)
C7 0.020(4) 0.049(5) 0.054(5) 0.018(4) 0.010(3) 0.008(3)
C8 0.036(5) 0.070(6) 0.051(5) 0.025(4) 0.017(4) 0.027(4)
C9 0.033(4) 0.058(5) 0.042(4) 0.021(4) 0.012(3) 0.027(4)
C10 0.038(4) 0.033(4) 0.036(4) 0.016(3) 0.009(3) 0.012(3)
C11 0.029(4) 0.046(5) 0.030(4) 0.010(3) 0.011(3) 0.017(4)
C12 0.041(5) 0.047(5) 0.045(4) 0.015(4) 0.012(4) 0.021(4)
C13 0.036(5) 0.044(5) 0.047(4) 0.015(4) 0.001(4) 0.016(4)
C14 0.046(5) 0.041(5) 0.033(4) 0.009(4) 0.008(3) 0.010(4)
C15 0.033(4) 0.034(4) 0.039(4) 0.010(3) 0.009(3) 0.008(3)
C16 0.025(4) 0.035(4) 0.022(3) 0.000(3) 0.006(3) 0.012(3)
C17 0.024(4) 0.033(4) 0.034(4) 0.009(3) 0.007(3) 0.013(3)
C18 0.025(4) 0.034(4) 0.039(4) 0.005(3) 0.012(3) 0.015(3)
C19 0.021(4) 0.039(4) 0.040(4) 0.007(3) 0.009(3) 0.012(3)
C20 0.021(4) 0.050(5) 0.034(4) 0.007(4) 0.007(3) 0.010(3)
C21 0.024(4) 0.045(4) 0.039(4) 0.011(4) 0.014(3) 0.016(3)
C22 0.031(4) 0.036(4) 0.033(4) 0.011(3) 0.007(3) 0.011(3)
C23 0.031(4) 0.048(5) 0.044(4) 0.022(4) 0.009(3) 0.025(4)
C24 0.043(5) 0.046(5) 0.042(4) 0.016(4) 0.014(4) 0.020(4)
C25 0.033(4) 0.034(4) 0.041(4) 0.015(3) 0.013(3) 0.011(3)
C26 0.033(4) 0.039(4) 0.034(4) 0.016(3) 0.010(3) 0.008(3)
C27 0.055(6) 0.051(5) 0.046(5) 0.011(4) 0.016(4) 0.014(4)
C28 0.036(5) 0.073(6) 0.056(5) 0.028(5) 0.010(4) 0.026(4)
C29 0.054(6) 0.040(5) 0.062(5) 0.008(4) 0.016(4) 0.022(4)
C30 0.052(6) 0.056(5) 0.041(4) 0.012(4) 0.007(4) 0.006(4)
C31 0.040(5) 0.057(5) 0.051(5) 0.019(4) 0.018(4) 0.026(4)
C32 0.062(6) 0.053(5) 0.044(5) 0.005(4) 0.020(4) 0.024(5)
C33 0.105(9) 0.058(6) 0.048(5) 0.023(5) 0.033(5) 0.036(6)
C34 0.081(7) 0.069(6) 0.051(5) 0.020(5) 0.012(5) 0.046(6)
C35 0.066(6) 0.062(6) 0.042(5) 0.005(4) 0.001(4) 0.029(5)
C36 0.043(5) 0.044(5) 0.048(5) -0.003(4) 0.008(4) 0.021(4)
C37 0.038(5) 0.043(5) 0.045(4) -0.002(4) 0.005(4) 0.019(4)
C38 0.040(5) 0.054(5) 0.063(5) -0.001(4) 0.001(4) 0.023(4)
C39 0.023(4) 0.070(6) 0.059(5) -0.015(5) 0.009(4) 0.019(4)
C40 0.032(5) 0.056(5) 0.057(5) 0.001(4) 0.014(4) 0.013(4)
C41 0.033(4) 0.040(4) 0.043(4) -0.001(4) 0.010(4) 0.013(4)
C42 0.036(4) 0.042(4) 0.048(4) 0.011(4) 0.021(4) 0.020(4)
C43 0.062(6) 0.051(5) 0.053(5) 0.007(4) 0.024(5) 0.028(5)
C44 0.064(7) 0.069(6) 0.047(5) 0.013(5) 0.018(5) 0.027(5)
C45 0.060(6) 0.059(5) 0.038(4) 0.009(4) 0.004(4) 0.032(5)
C46 0.039(5) 0.043(4) 0.045(4) 0.006(4) 0.006(4) 0.025(4)
P1 0.0275(11) 0.0337(10) 0.0460(11) 0.0082(9) 0.0117(9) 0.0098(9)
F1 0.047(3) 0.052(3) 0.097(4) 0.032(3) 0.017(3) 0.023(2)
F2 0.036(3) 0.060(3) 0.055(3) 0.000(2) 0.019(2) 0.012(2)
F3 0.060(3) 0.040(2) 0.052(3) 0.011(2) 0.019(2) 0.020(2)
F4 0.047(3) 0.071(3) 0.058(3) 0.022(2) 0.028(2) 0.025(3)
F5 0.036(3) 0.061(3) 0.051(3) 0.006(2) 0.007(2) 0.003(2)
F6 0.032(3) 0.043(3) 0.071(3) 0.003(2) 0.003(2) 0.000(2)
P2 0.0302(11) 0.0590(14) 0.0522(12) 0.0122(11) 0.0139(10) 0.0204(10)
F7 0.077(4) 0.091(4) 0.086(4) 0.049(3) 0.024(3) 0.026(3)
F8 0.046(3) 0.092(4) 0.077(3) 0.005(3) 0.033(3) 0.031(3)
F9 0.047(3) 0.067(3) 0.063(3) 0.026(2) 0.026(2) 0.026(2)
F10 0.050(3) 0.066(3) 0.090(3) 0.008(3) 0.023(3) 0.033(3)
F11 0.040(3) 0.097(4) 0.059(3) 0.008(3) 0.004(2) 0.023(3)
F12 0.030(3) 0.073(3) 0.067(3) 0.004(3) 0.007(2) 0.013(2)
P3 0.0401(12) 0.0435(12) 0.0409(11) 0.0084(9) 0.0120(9) 0.0172(10)
F13 0.073(5) 0.073(4) 0.326(12) -0.006(6) 0.094(6) 0.028(4)
F14 0.041(3) 0.088(4) 0.064(3) 0.009(3) 0.022(2) 0.006(3)
F15 0.092(6) 0.099(6) 0.478(19) -0.081(9) 0.090(9) 0.040(5)
F16 0.117(6) 0.197(8) 0.075(4) 0.073(5) -0.026(4) -0.072(6)
F17 0.064(4) 0.064(3) 0.079(3) 0.018(3) 0.016(3) -0.002(3)
F18 0.160(7) 0.138(7) 0.084(5) 0.060(5) -0.041(5) -0.053(6)
P4 0.0443(15) 0.0808(19) 0.0751(16) 0.0439(16) 0.0182(13) 0.0213(14)
F19 0.147(8) 0.100(6) 0.202(9) -0.024(6) 0.009(7) 0.018(6)
F20 0.068(4) 0.191(7) 0.110(5) 0.076(5) 0.045(4) 0.060(5)
F21 0.096(5) 0.208(8) 0.122(5) 0.095(5) 0.071(4) 0.101(5)
F22 0.063(4) 0.227(9) 0.161(6) 0.140(7) 0.028(4) 0.058(5)
F23 0.112(6) 0.110(6) 0.164(7) -0.007(5) 0.038(5) 0.015(5)
F24 0.073(5) 0.227(9) 0.195(7) 0.165(7) 0.062(5) 0.079(5)
N47 0.29(2) 0.37(2) 0.108(9) 0.143(13) 0.106(12) 0.261(19)
C47 0.230(19) 0.29(2) 0.106(10) 0.127(13) 0.103(12) 0.222(18)
C48 0.065(7) 0.125(10) 0.076(7) 0.028(7) 0.014(6) 0.037(7)

loop_
_atom_type_symbol
_atom_type_description
_atom_type_scat_dispersion_real
_atom_type_scat_dispersion_imag
_atom_type_scat_source
C C 0.0033 0.0016 'International Tables Vol C Tables 4.2.6.8 and 6.1.1.4'
H H 0.0000 0.0000 'International Tables Vol C Tables 4.2.6.8 and 6.1.1.4'
F F 0.0171 0.0103 'International Tables Vol C Tables 4.2.6.8 and 6.1.1.4'
Ir Ir -1.4442 7.9887 'International Tables Vol C Tables 4.2.6.8 and 6.1.1.4'
N N 0.0061 0.0033 'International Tables Vol C Tables 4.2.6.8 and 6.1.1.4'
P P 0.1023 0.0942 'International Tables Vol C Tables 4.2.6.8 and 6.1.1.4'
Pt Pt -1.7033 8.3905 'International Tables Vol C Tables 4.2.6.8 and 6.1.1.4'
Se Se -0.0929 2.2259 'International Tables Vol C Tables 4.2.6.8 and 6.1.1.4'

loop_
_geom_angle_atom_site_label_1
_geom_angle_atom_site_label_2
_geom_angle_atom_site_label_3
_geom_angle
N2 Pt1 N1 80.9(2)
N2 Pt1 N3 80.2(2)
N1 Pt1 N3 161.0(2)
N2 Pt1 Se1 173.42(15)
N1 Pt1 Se1 99.91(17)
N3 Pt1 Se1 98.99(16)
N5 Pt3 N6 80.4(2)
N5 Pt3 N4 80.3(3)
N6 Pt3 N4 160.3(2)
N5 Pt3 Se2 174.63(18)
N6 Pt3 Se2 99.63(17)
N4 Pt3 Se2 99.98(19)
C25 Ir1 C22 64.1(3)
C25 Ir1 C24 38.6(3)
C22 Ir1 C24 64.4(3)
C25 Ir1 C26 38.9(3)
C22 Ir1 C26 38.1(2)
C24 Ir1 C26 65.0(3)
C25 Ir1 C23 64.6(3)
C22 Ir1 C23 39.3(3)
C24 Ir1 C23 38.3(3)
C26 Ir1 C23 65.3(3)
C25 Ir1 C20 159.5(3)
C22 Ir1 C20 122.5(3)
C24 Ir1 C20 123.3(3)
C26 Ir1 C20 157.3(3)
C23 Ir1 C20 107.0(3)
C25 Ir1 C18 131.9(3)
C22 Ir1 C18 115.4(2)
C24 Ir1 C18 170.3(3)
C26 Ir1 C18 108.4(3)
C23 Ir1 C18 147.3(3)
C20 Ir1 C18 65.6(2)
C25 Ir1 C17 109.7(3)
C22 Ir1 C17 139.5(2)
C24 Ir1 C17 137.0(3)
C26 Ir1 C17 110.6(2)
C23 Ir1 C17 174.4(3)
C20 Ir1 C17 78.2(2)
C18 Ir1 C17 36.6(2)
C25 Ir1 C21 127.4(3)
C22 Ir1 C21 151.5(3)
C24 Ir1 C21 107.0(3)
C26 Ir1 C21 165.5(3)
C23 Ir1 C21 116.7(2)
C20 Ir1 C21 37.2(2)
C18 Ir1 C21 77.7(2)
C17 Ir1 C21 66.2(2)
C25 Ir1 C16 108.3(2)
C22 Ir1 C16 171.3(2)
C24 Ir1 C16 112.7(2)
C26 Ir1 C16 133.3(2)
C23 Ir1 C16 143.0(2)
C20 Ir1 C16 66.2(2)
C18 Ir1 C16 65.9(2)
C17 Ir1 C16 36.9(2)
C21 Ir1 C16 36.4(2)
C25 Ir1 C19 164.5(2)
C22 Ir1 C19 108.4(2)
C24 Ir1 C19 152.8(3)
C26 Ir1 C19 126.8(3)
C23 Ir1 C19 119.1(3)
C20 Ir1 C19 36.0(2)
C18 Ir1 C19 36.8(2)
C17 Ir1 C19 66.4(2)
C21 Ir1 C19 66.0(2)
C16 Ir1 C19 77.9(2)
C16 Se1 Pt1 99.6(2)
C19 Se2 Pt3 101.3(2)
C1 N1 C5 118.1(6)
C1 N1 Pt1 128.4(5)
C5 N1 Pt1 113.6(4)
C10 N2 C6 124.6(6)
C10 N2 Pt1 117.2(5)
C6 N2 Pt1 117.3(5)
C15 N3 C11 120.3(6)
C15 N3 Pt1 126.6(5)
C11 N3 Pt1 112.9(4)
C32 N4 C36 118.4(6)
C32 N4 Pt3 127.6(6)
C36 N4 Pt3 113.7(5)
C37 N5 C41 123.6(6)
C37 N5 Pt3 117.5(5)
C41 N5 Pt3 118.3(5)
C46 N6 C42 118.5(6)
C46 N6 Pt3 128.0(5)
C42 N6 Pt3 113.3(5)
N1 C1 C2 123.2(7)
N1 C1 H1 118.4
C2 C1 H1 118.4
C3 C2 C1 117.8(8)
C3 C2 H2 121.1
C1 C2 H2 121.1
C4 C3 C2 119.9(7)
C4 C3 H3 120.0
C2 C3 H3 120.0
C3 C4 C5 119.9(7)
C3 C4 H4 120.0
C5 C4 H4 120.0
N1 C5 C4 121.0(7)
N1 C5 C6 114.8(6)
C4 C5 C6 124.2(7)
N2 C6 C7 118.9(7)
N2 C6 C5 113.2(6)
C7 C6 C5 127.8(6)
C6 C7 C8 118.0(7)
C6 C7 H7 121.0
C8 C7 H7 121.0
C9 C8 C7 121.4(7)
C9 C8 H8 119.3
C7 C8 H8 119.3
C8 C9 C10 118.8(7)
C8 C9 H9 120.6
C10 C9 H9 120.6
N2 C10 C9 118.3(6)
N2 C10 C11 113.9(6)
C9 C10 C11 127.8(7)
C12 C11 N3 120.7(6)
C12 C11 C10 124.2(7)
N3 C11 C10 115.0(6)
C11 C12 C13 119.6(7)
C11 C12 H12 120.2
C13 C12 H12 120.2
C14 C13 C12 119.8(7)
C14 C13 H13 120.1
C12 C13 H13 120.1
C13 C14 C15 119.4(7)
C13 C14 H14 120.3
C15 C14 H14 120.3
N3 C15 C14 120.0(7)
N3 C15 H15 120.0
C14 C15 H15 120.0
C21 C16 C17 116.0(6)
C21 C16 Se1 120.5(5)
C17 C16 Se1 123.2(5)
C21 C16 Ir1 68.4(3)
C17 C16 Ir1 67.7(3)
Se1 C16 Ir1 130.2(3)
C18 C17 C16 121.1(6)
C18 C17 Ir1 71.6(4)
C16 C17 Ir1 75.4(4)
C18 C17 H17 119.4
C16 C17 H17 119.4
Ir1 C17 H17 125.3
C17 C18 C19 122.9(6)
C17 C18 Ir1 71.7(4)
C19 C18 Ir1 75.5(4)
C17 C18 H18 118.6
C19 C18 H18 118.6
Ir1 C18 H18 126.1
C20 C19 C18 115.2(6)
C20 C19 Se2 121.0(5)
C18 C19 Se2 123.7(5)
C20 C19 Ir1 67.9(4)
C18 C19 Ir1 67.6(4)
Se2 C19 Ir1 132.8(3)
C19 C20 C21 122.7(6)
C19 C20 Ir1 76.1(4)
C21 C20 Ir1 71.9(4)
C19 C20 H20 118.7
C21 C20 H20 118.7
Ir1 C20 H20 125.0
C20 C21 C16 121.4(6)
C20 C21 Ir1 70.8(4)
C16 C21 Ir1 75.3(3)
C20 C21 H21 119.3
C16 C21 H21 119.3
Ir1 C21 H21 126.5
C26 C22 C23 109.8(6)
C26 C22 C27 125.5(7)
C23 C22 C27 124.7(7)
C26 C22 Ir1 71.5(3)
C23 C22 Ir1 71.3(3)
C27 C22 Ir1 125.9(5)
C24 C23 C22 105.9(6)
C24 C23 C28 128.6(7)
C22 C23 C28 125.5(7)
C24 C23 Ir1 70.2(4)
C22 C23 Ir1 69.4(3)
C28 C23 Ir1 126.8(5)
C25 C24 C23 108.7(6)
C25 C24 C29 125.7(7)
C23 C24 C29 125.6(7)
C25 C24 Ir1 70.1(4)
C23 C24 Ir1 71.5(4)
C29 C24 Ir1 126.4(5)
C24 C25 C26 109.0(6)
C24 C25 C30 125.3(7)
C26 C25 C30 125.5(7)
C24 C25 Ir1 71.4(4)
C26 C25 Ir1 71.3(4)
C30 C25 Ir1 127.2(5)
C22 C26 C25 106.6(6)
C22 C26 C31 127.3(7)
C25 C26 C31 126.0(7)
C22 C26 Ir1 70.5(4)
C25 C26 Ir1 69.8(3)
C31 C26 Ir1 127.7(5)
C22 C27 H27A 109.5
C22 C27 H27B 109.5
H27A C27 H27B 109.5
C22 C27 H27C 109.5
H27A C27 H27C 109.5
H27B C27 H27C 109.5
C23 C28 H28A 109.5
C23 C28 H28B 109.5
H28A C28 H28B 109.5
C23 C28 H28C 109.5
H28A C28 H28C 109.5
H28B C28 H28C 109.5
C24 C29 H29A 109.5
C24 C29 H29B 109.5
H29A C29 H29B 109.5
C24 C29 H29C 109.5
H29A C29 H29C 109.5
H29B C29 H29C 109.5
C25 C30 H30A 109.5
C25 C30 H30B 109.5
H30A C30 H30B 109.5
C25 C30 H30C 109.5
H30A C30 H30C 109.5
H30B C30 H30C 109.5
C26 C31 H31A 109.5
C26 C31 H31B 109.5
H31A C31 H31B 109.5
C26 C31 H31C 109.5
H31A C31 H31C 109.5
H31B C31 H31C 109.5
N4 C32 C33 121.5(8)
N4 C32 H32 119.3
C33 C32 H32 119.3
C34 C33 C32 119.6(8)
C34 C33 H33 120.2
C32 C33 H33 120.2
C33 C34 C35 120.2(8)
C33 C34 H34 119.9
C35 C34 H34 119.9
C34 C35 C36 119.1(8)
C34 C35 H35 120.5
C36 C35 H35 120.5
N4 C36 C35 121.2(7)
N4 C36 C37 115.0(6)
C35 C36 C37 123.7(8)
N5 C37 C38 118.1(7)
N5 C37 C36 112.9(7)
C38 C37 C36 129.0(7)
C37 C38 C39 118.9(7)
C37 C38 H38 120.6
C39 C38 H38 120.6
C40 C39 C38 121.6(7)
C40 C39 H39 119.2
C38 C39 H39 119.2
C39 C40 C41 119.1(7)
C39 C40 H40 120.4
C41 C40 H40 120.4
N5 C41 C40 118.8(7)
N5 C41 C42 112.0(6)
C40 C41 C42 129.2(7)
C43 C42 N6 120.0(7)
C43 C42 C41 124.5(7)
N6 C42 C41 115.4(6)
C44 C43 C42 121.4(8)
C44 C43 H43 119.3
C42 C43 H43 119.3
C43 C44 C45 118.7(8)
C43 C44 H44 120.6
C45 C44 H44 120.6
C44 C45 C46 119.8(8)
C44 C45 H45 120.1
C46 C45 H45 120.1
N6 C46 C45 121.4(7)
N6 C46 H46 119.3
C45 C46 H46 119.3
F1 P1 F6 90.4(3)
F1 P1 F2 90.8(3)
F6 P1 F2 90.1(2)
F1 P1 F5 90.1(2)
F6 P1 F5 179.3(3)
F2 P1 F5 90.4(2)
F1 P1 F3 179.5(3)
F6 P1 F3 90.0(2)
F2 P1 F3 89.6(2)
F5 P1 F3 89.5(2)
F1 P1 F4 89.3(3)
F6 P1 F4 89.9(2)
F2 P1 F4 179.8(3)
F5 P1 F4 89.5(2)
F3 P1 F4 90.3(2)
F9 P2 F7 178.7(3)
F9 P2 F11 90.2(3)
F7 P2 F11 90.7(3)
F9 P2 F12 89.2(2)
F7 P2 F12 89.9(3)
F11 P2 F12 179.1(3)
F9 P2 F10 89.8(3)
F7 P2 F10 91.1(3)
F11 P2 F10 90.6(3)
F12 P2 F10 90.1(3)
F9 P2 F8 89.1(3)
F7 P2 F8 90.0(3)
F11 P2 F8 89.2(3)
F12 P2 F8 90.1(3)
F10 P2 F8 178.9(3)
F15 P3 F13 178.7(7)
F15 P3 F18 89.8(7)
F13 P3 F18 88.9(6)
F15 P3 F16 90.8(7)
F13 P3 F16 90.5(6)
F18 P3 F16 179.3(6)
F15 P3 F17 89.9(4)
F13 P3 F17 90.2(3)
F18 P3 F17 90.2(3)
F16 P3 F17 89.9(3)
F15 P3 F14 91.9(4)
F13 P3 F14 88.0(3)
F18 P3 F14 90.1(3)
F16 P3 F14 89.9(3)
F17 P3 F14 178.2(3)
F24 P4 F22 178.5(5)
F24 P4 F19 91.9(5)
F22 P4 F19 88.9(5)
F24 P4 F21 89.6(3)
F22 P4 F21 91.5(3)
F19 P4 F21 97.0(5)
F24 P4 F23 88.6(5)
F22 P4 F23 90.5(5)
F19 P4 F23 176.3(5)
F21 P4 F23 86.7(4)
F24 P4 F20 89.9(3)
F22 P4 F20 89.0(4)
F19 P4 F20 86.9(5)
F21 P4 F20 176.1(5)
F23 P4 F20 89.4(4)
N47 C47 C48 176(2)
C47 C48 H48A 109.5
C47 C48 H48B 109.5
H48A C48 H48B 109.5
C47 C48 H48C 109.5
H48A C48 H48C 109.5
H48B C48 H48C 109.5

loop_
_geom_bond_atom_site_label_1
_geom_bond_atom_site_label_2
_geom_bond_distance
Pt1 N2 1.975(5)
Pt1 N1 2.023(5)
Pt1 N3 2.038(5)
Pt1 Se1 2.4356(8)
Pt3 N5 1.956(6)
Pt3 N6 2.034(5)
Pt3 N4 2.034(6)
Pt3 Se2 2.4284(8)
Ir1 C25 2.164(7)
Ir1 C22 2.172(6)
Ir1 C24 2.181(7)
Ir1 C26 2.185(6)
Ir1 C23 2.198(6)
Ir1 C20 2.220(7)
Ir1 C18 2.222(6)
Ir1 C17 2.223(6)
Ir1 C21 2.234(6)
Ir1 C16 2.325(6)
Ir1 C19 2.326(7)
Se1 C16 1.891(6)
Se2 C19 1.885(7)
N1 C1 1.340(9)
N1 C5 1.380(8)
N2 C10 1.330(9)
N2 C6 1.348(8)
N3 C15 1.354(8)
N3 C11 1.374(8)
N4 C32 1.347(9)
N4 C36 1.363(9)
N5 C37 1.357(9)
N5 C41 1.365(9)
N6 C46 1.332(8)
N6 C42 1.380(8)
C1 C2 1.393(10)
C1 H1 0.9500
C2 C3 1.388(10)
C2 H2 0.9500
C3 C4 1.371(10)
C3 H3 0.9500
C4 C5 1.380(10)
C4 H4 0.9500
C5 C6 1.482(9)
C6 C7 1.369(9)
C7 C8 1.387(10)
C7 H7 0.9500
C8 C9 1.377(11)
C8 H8 0.9500
C9 C10 1.378(9)
C9 H9 0.9500
C10 C11 1.461(10)
C11 C12 1.358(10)
C12 C13 1.392(10)
C12 H12 0.9500
C13 C14 1.374(10)
C13 H13 0.9500
C14 C15 1.395(10)
C14 H14 0.9500
C15 H15 0.9500
C16 C21 1.426(9)
C16 C17 1.443(9)
C17 C18 1.397(9)
C17 H17 0.9500
C18 C19 1.440(9)
C18 H18 0.9500
C19 C20 1.409(9)
C20 C21 1.422(10)
C20 H20 0.9500
C21 H21 0.9500
C22 C26 1.421(9)
C22 C23 1.471(10)
C22 C27 1.487(10)
C23 C24 1.436(10)
C23 C28 1.479(10)
C24 C25 1.434(10)
C24 C29 1.470(10)
C25 C26 1.448(10)
C25 C30 1.514(10)
C26 C31 1.493(9)
C27 H27A 0.9800
C27 H27B 0.9800
C27 H27C 0.9800
C28 H28A 0.9800
C28 H28B 0.9800
C28 H28C 0.9800
C29 H29A 0.9800
C29 H29B 0.9800
C29 H29C 0.9800
C30 H30A 0.9800
C30 H30B 0.9800
C30 H30C 0.9800
C31 H31A 0.9800
C31 H31B 0.9800
C31 H31C 0.9800
C32 C33 1.392(11)
C32 H32 0.9500
C33 C34 1.336(12)
C33 H33 0.9500
C34 C35 1.379(12)
C34 H34 0.9500
C35 C36 1.380(10)
C35 H35 0.9500
C36 C37 1.467(10)
C37 C38 1.373(10)
C38 C39 1.403(11)
C38 H38 0.9500
C39 C40 1.358(11)
C39 H39 0.9500
C40 C41 1.371(10)
C40 H40 0.9500
C41 C42 1.466(10)
C42 C43 1.349(10)
C43 C44 1.344(11)
C43 H43 0.9500
C44 C45 1.363(11)
C44 H44 0.9500
C45 C46 1.369(10)
C45 H45 0.9500
C46 H46 0.9500
P1 F1 1.590(5)
P1 F6 1.592(4)
P1 F2 1.594(4)
P1 F5 1.599(4)
P1 F3 1.606(4)
P1 F4 1.613(4)
P2 F9 1.593(5)
P2 F7 1.597(5)
P2 F11 1.601(5)
P2 F12 1.603(5)
P2 F10 1.604(5)
P2 F8 1.616(5)
P3 F15 1.486(7)
P3 F13 1.517(6)
P3 F18 1.520(6)
P3 F16 1.528(6)
P3 F17 1.588(5)
P3 F14 1.593(5)
P4 F24 1.532(6)
P4 F22 1.536(6)
P4 F19 1.540(8)
P4 F21 1.561(6)
P4 F23 1.577(8)
P4 F20 1.583(6)
N47 C47 1.129(15)
C47 C48 1.384(15)
C48 H48A 0.9800
C48 H48B 0.9800
C48 H48C 0.9800

loop_
_platon_squeeze_void_nr
_platon_squeeze_void_average_x
_platon_squeeze_void_average_y
_platon_squeeze_void_average_z
_platon_squeeze_void_volume
_platon_squeeze_void_count_electrons
1 0.000 0.500 0.500 154.1 55.1
2 0.081 0.826 0.683 20.9 0.3
3 0.919 0.173 0.317 20.9 3.6
